data_7218215
loop_
_publ_author_name
'Pfeiffer, Constance R.'
'Fowler, Drew A.'
'Teat, Simon'
'Atwood, Jerry L.'

_publ_section_title
;
 Cocrystallization of pyrogallol[4]arenes with 1-(2-pyridylazo)-2-naphthol
;
_journal_issue 47
_journal_name_full CrystEngComm
_journal_page_first 10760
_journal_paper_doi 10.1039/C4CE01768D
_journal_volume 16
_journal_year 2014
_chemical_formula_moiety 'C32 H32 O12, 2(C15 H11 O1 N3), 2(C2 H3 N1)'
_chemical_formula_sum 'C66 H60 N8 O14'
_chemical_formula_weight 1189.22
_chemical_name_common 'C-ethyl-pyrogallol[4]arene with 1-(2-pyridylazo)-2-napthol'
_space_group_IT_number 2
_symmetry_cell_setting triclinic
_symmetry_Int_Tables_number 2
_symmetry_space_group_name_Hall '-P 1'
_symmetry_space_group_name_H-M 'P -1'
_atom_sites_solution_hydrogens geom
_atom_sites_solution_primary direct
_atom_sites_solution_secondary difmap
_audit_creation_method SHELXL-97
_cell_angle_alpha 85.742(2)
_cell_angle_beta 83.946(2)
_cell_angle_gamma 86.963(2)
_cell_formula_units_Z 2
_cell_length_a 7.3273(8)
_cell_length_b 16.7326(19)
_cell_length_c 23.611(3)
_cell_measurement_reflns_used 5520
_cell_measurement_temperature 173(2)
_cell_measurement_theta_max 27.0
_cell_measurement_theta_min 2.2
_cell_volume 2867.8(6)
_computing_cell_refinement 'APEX2 (Bruker AXS, 2008)'
_computing_data_collection 'APEX2 (Bruker AXS, 2008)'
_computing_data_reduction 'APEX2 (Bruker AXS, 2008)'
_computing_molecular_graphics 'X-SEED, Barbour, 2001'
_computing_publication_material 'CIFTAB (Sheldrick, 2013)'
_computing_structure_refinement 'SHELXL-1997 (Sheldrick, 1997)'
_computing_structure_solution 'SHELXS-1997 (Sheldrick, 1997)'
_diffrn_ambient_temperature 173(2)
_diffrn_measured_fraction_theta_full 0.988
_diffrn_measured_fraction_theta_max 0.988
_diffrn_measurement_device_type 'Bruker APEXII CCD area detector'
_diffrn_measurement_method 'omega scans'
_diffrn_radiation_monochromator graphite
_diffrn_radiation_type MoK\a
_diffrn_radiation_wavelength 0.71073
_diffrn_reflns_av_R_equivalents 0.0457
_diffrn_reflns_av_sigmaI/netI 0.0699
_diffrn_reflns_limit_h_max 9
_diffrn_reflns_limit_h_min -9
_diffrn_reflns_limit_k_max 21
_diffrn_reflns_limit_k_min -21
_diffrn_reflns_limit_l_max 30
_diffrn_reflns_limit_l_min -30
_diffrn_reflns_number 33066
_diffrn_reflns_theta_full 27.27
_diffrn_reflns_theta_max 27.27
_diffrn_reflns_theta_min 1.45
_diffrn_source 'fine-focus sealed tube'
_diffrn_standards_decay_% 0.0
_exptl_absorpt_coefficient_mu 0.098
_exptl_absorpt_correction_T_max 0.9990
_exptl_absorpt_correction_T_min 0.8658
_exptl_absorpt_correction_type multi-scan
_exptl_absorpt_process_details
;
 Data were corrected for decay and absorption using the program SADABS 
 (Sheldrick, G. M. (2003). SADABS. Version 2.10. University of
 G\"ottingen, Germany).
;
_exptl_crystal_colour orange
_exptl_crystal_density_diffrn 1.377
_exptl_crystal_density_method 'not measured'
_exptl_crystal_description plate
_exptl_crystal_F_000 1248
_exptl_crystal_size_max 0.12
_exptl_crystal_size_mid 0.08
_exptl_crystal_size_min 0.01
_refine_diff_density_max 0.242
_refine_diff_density_min -0.235
_refine_diff_density_rms 0.051
_refine_ls_extinction_method none
_refine_ls_goodness_of_fit_ref 0.984
_refine_ls_hydrogen_treatment constr
_refine_ls_matrix_type full
_refine_ls_number_parameters 811
_refine_ls_number_reflns 12730
_refine_ls_number_restraints 0
_refine_ls_restrained_S_all 0.984
_refine_ls_R_factor_all 0.1029
_refine_ls_R_factor_gt 0.0456
_refine_ls_shift/su_max 0.002
_refine_ls_shift/su_mean 0.000
_refine_ls_structure_factor_coef Fsqd
_refine_ls_weighting_details 'calc w=1/[\s^2^(Fo^2^)+(0.0505P)^2^+0.5612P] where P=(Fo^2^+2Fc^2^)/3'
_refine_ls_weighting_scheme calc
_refine_ls_wR_factor_gt 0.0982
_refine_ls_wR_factor_ref 0.1225
_reflns_number_gt 7323
_reflns_number_total 12730
_reflns_threshold_expression >2sigma(I)
_cod_data_source_file c4ce01768d1.cif
_cod_data_source_block 2cp55p
_cod_depositor_comments 'Adding full bibliography for 7218212--7218223.cif.'
_cod_original_cell_volume 2867.7(6)
_cod_database_code 7218215

loop_
_symmetry_equiv_pos_as_xyz
'x, y, z'
'-x, -y, -z'

loop_
_atom_site_label
_atom_site_type_symbol
_atom_site_fract_x
_atom_site_fract_y
_atom_site_fract_z
_atom_site_U_iso_or_equiv
_atom_site_adp_type
_atom_site_occupancy
_atom_site_symmetry_multiplicity
_atom_site_calc_flag
_atom_site_refinement_flags
O1 O 0.87148(19) 0.13930(8) 0.36240(6) 0.0257(3) Uani 1 1 d .
H1 H 0.9704 0.1260 0.3763 0.031 Uiso 1 1 calc R
O7 O 1.0219(2) 0.65521(9) 0.15140(6) 0.0292(4) Uani 1 1 d .
H7 H 1.1122 0.6571 0.1264 0.035 Uiso 1 1 calc R
O8 O 1.13092(19) 0.56065(9) 0.06557(6) 0.0300(4) Uani 1 1 d .
H8 H 1.1197 0.5509 0.0317 0.036 Uiso 1 1 calc R
O4 O 0.97932(19) 0.52639(9) 0.43811(6) 0.0269(3) Uani 1 1 d .
H4 H 1.0745 0.5511 0.4408 0.032 Uiso 1 1 calc R
O3 O 0.9505(2) 0.36307(9) 0.46767(6) 0.0283(4) Uani 1 1 d .
H3 H 0.9624 0.4125 0.4600 0.034 Uiso 1 1 calc R
O2 O 1.03835(19) 0.20894(8) 0.44056(6) 0.0279(3) Uani 1 1 d .
H2 H 1.0985 0.2387 0.4581 0.034 Uiso 1 1 calc R
O5 O 1.16533(19) 0.63204(9) 0.36406(6) 0.0291(4) Uani 1 1 d .
H5 H 1.2252 0.6530 0.3349 0.035 Uiso 1 1 calc R
O10 O 0.8846(2) 0.27662(9) 0.07615(6) 0.0328(4) Uani 1 1 d .
H10 H 0.9519 0.2367 0.0664 0.039 Uiso 1 1 calc R
O6 O 1.04330(19) 0.68411(9) 0.26379(6) 0.0277(3) Uani 1 1 d .
H6 H 1.0364 0.6769 0.2293 0.033 Uiso 1 1 calc R
O9 O 0.9368(2) 0.43195(9) 0.04608(6) 0.0290(4) Uani 1 1 d .
H9 H 0.9210 0.3831 0.0551 0.035 Uiso 1 1 calc R
O13 O 0.2045(2) 0.06484(9) 0.39233(7) 0.0350(4) Uani 1 1 d .
O12 O 0.8819(2) 0.11755(9) 0.25010(6) 0.0342(4) Uani 1 1 d .
H12 H 0.8782 0.1250 0.2850 0.041 Uiso 1 1 calc R
O11 O 1.0215(2) 0.15390(9) 0.14020(7) 0.0374(4) Uani 1 1 d .
H11 H 1.0258 0.1082 0.1575 0.045 Uiso 1 1 calc R
N2 N 0.4134(2) 0.12696(10) 0.45661(7) 0.0250(4) Uani 1 1 d .
H13 H 0.3059 0.1281 0.4430 0.030 Uiso 1 1 calc R
N3 N 0.3163(2) 0.24117(11) 0.50083(8) 0.0276(4) Uani 1 1 d .
N1 N 0.5374(2) 0.06971(10) 0.44395(7) 0.0234(4) Uani 1 1 d .
C6 C 0.6712(3) 0.25555(12) 0.34941(8) 0.0202(4) Uani 1 1 d .
C26 C 0.5992(3) 0.29795(12) 0.21123(8) 0.0207(4) Uani 1 1 d .
H26 H 0.5033 0.3324 0.2273 0.025 Uiso 1 1 calc R
C9 C 1.0024(3) 0.60524(12) 0.34916(9) 0.0212(5) Uani 1 1 d .
C13 C 0.7450(3) 0.52077(12) 0.37480(8) 0.0194(4) Uani 1 1 d .
C17 C 0.8715(3) 0.47675(12) 0.09185(8) 0.0228(5) Uani 1 1 d .
C11 C 0.7713(3) 0.60261(12) 0.28366(8) 0.0191(4) Uani 1 1 d .
C19 C 0.6580(3) 0.51149(12) 0.17056(8) 0.0213(5) Uani 1 1 d .
H19 H 0.5490 0.5012 0.1950 0.026 Uiso 1 1 calc R
C42 C 0.3360(3) 0.01595(13) 0.38048(9) 0.0263(5) Uani 1 1 d .
C16 C 0.9731(3) 0.54189(13) 0.09959(9) 0.0237(5) Uani 1 1 d .
C18 C 0.7102(3) 0.46038(12) 0.12698(8) 0.0210(5) Uani 1 1 d .
C28 C 0.5742(3) 0.21388(13) 0.30629(9) 0.0226(5) Uani 1 1 d .
H28 H 0.5938 0.1548 0.3150 0.027 Uiso 1 1 calc R
C3 C 0.8549(3) 0.33256(13) 0.42700(8) 0.0221(5) Uani 1 1 d .
C14 C 0.6973(3) 0.63260(12) 0.22754(9) 0.0226(5) Uani 1 1 d .
H14 H 0.7539 0.6851 0.2157 0.027 Uiso 1 1 calc R
C12 C 0.6803(3) 0.54740(12) 0.32294(8) 0.0198(4) Uani 1 1 d .
H17 H 0.5692 0.5272 0.3138 0.024 Uiso 1 1 calc R
C1 C 0.8173(3) 0.21682(12) 0.37524(9) 0.0213(5) Uani 1 1 d .
C24 C 0.8076(3) 0.18438(12) 0.22177(9) 0.0241(5) Uani 1 1 d .
C20 C 0.7583(3) 0.57696(12) 0.18002(8) 0.0207(4) Uani 1 1 d .
C7 C 0.6479(3) 0.45862(12) 0.41679(9) 0.0206(4) Uani 1 1 d .
H18 H 0.6890 0.4658 0.4551 0.025 Uiso 1 1 calc R
C22 C 0.8118(3) 0.26349(12) 0.13273(9) 0.0239(5) Uani 1 1 d .
C8 C 0.9087(3) 0.55122(12) 0.38722(8) 0.0205(4) Uani 1 1 d .
C23 C 0.8815(3) 0.19959(13) 0.16571(9) 0.0254(5) Uani 1 1 d .
C2 C 0.9062(3) 0.25415(12) 0.41448(9) 0.0216(5) Uani 1 1 d .
C5 C 0.6212(3) 0.33337(12) 0.36371(8) 0.0205(4) Uani 1 1 d .
H20 H 0.5221 0.3607 0.3464 0.025 Uiso 1 1 calc R
C27 C 0.6707(3) 0.31509(12) 0.15476(9) 0.0223(5) Uani 1 1 d .
C33 C 0.5042(3) 0.01592(13) 0.40844(9) 0.0241(5) Uani 1 1 d .
C10 C 0.9363(3) 0.63024(12) 0.29772(8) 0.0200(4) Uani 1 1 d .
C25 C 0.6620(3) 0.23249(12) 0.24531(9) 0.0205(4) Uani 1 1 d .
C21 C 0.6015(3) 0.38760(12) 0.11880(9) 0.0227(5) Uani 1 1 d .
H21 H 0.6291 0.3751 0.0779 0.027 Uiso 1 1 calc R
C4 C 0.7089(3) 0.37341(12) 0.40203(8) 0.0201(4) Uani 1 1 d .
C43 C 0.4531(3) 0.18601(12) 0.49181(9) 0.0230(5) Uani 1 1 d .
C40 C 0.4626(3) -0.09805(14) 0.32857(9) 0.0325(5) Uani 1 1 d .
H40 H 0.4489 -0.1363 0.3017 0.039 Uiso 1 1 calc R
C34 C 0.6519(3) -0.04515(12) 0.39609(9) 0.0244(5) Uani 1 1 d .
C41 C 0.3256(3) -0.04257(14) 0.33888(9) 0.0316(5) Uani 1 1 d .
H41 H 0.2203 -0.0418 0.3185 0.038 Uiso 1 1 calc R
C46 C 0.5016(3) 0.30280(13) 0.56146(10) 0.0317(5) Uani 1 1 d .
H46 H 0.5139 0.3436 0.5865 0.038 Uiso 1 1 calc R
C31 C 0.3931(3) 0.40324(13) 0.12929(9) 0.0287(5) Uani 1 1 d .
H31A H 0.3602 0.4162 0.1690 0.043 Uiso 1 1 calc R
H31B H 0.3308 0.3552 0.1220 0.043 Uiso 1 1 calc R
H31C H 0.3550 0.4483 0.1036 0.043 Uiso 1 1 calc R
C44 C 0.6199(3) 0.18622(13) 0.51466(9) 0.0260(5) Uani 1 1 d .
H44 H 0.7144 0.1464 0.5065 0.031 Uiso 1 1 calc R
C29 C 0.4381(3) 0.47146(13) 0.42286(9) 0.0257(5) Uani 1 1 d .
H29A H 0.3925 0.4691 0.3855 0.039 Uiso 1 1 calc R
H29B H 0.4042 0.5241 0.4375 0.039 Uiso 1 1 calc R
H29C H 0.3835 0.4294 0.4495 0.039 Uiso 1 1 calc R
C39 C 0.6293(3) -0.10206(13) 0.35644(9) 0.0278(5) Uani 1 1 d .
C15 C 0.9183(3) 0.59098(12) 0.14373(9) 0.0227(5) Uani 1 1 d .
C45 C 0.6430(3) 0.24636(13) 0.54970(9) 0.0300(5) Uani 1 1 d .
H45 H 0.7558 0.2491 0.5658 0.036 Uiso 1 1 calc R
C32 C 0.3652(3) 0.23198(13) 0.31234(9) 0.0276(5) Uani 1 1 d .
H32A H 0.3397 0.2894 0.3038 0.041 Uiso 1 1 calc R
H32B H 0.3144 0.2167 0.3515 0.041 Uiso 1 1 calc R
H32C H 0.3084 0.2013 0.2856 0.041 Uiso 1 1 calc R
C35 C 0.8137(3) -0.04964(13) 0.42318(10) 0.0288(5) Uani 1 1 d .
H35 H 0.8320 -0.0116 0.4497 0.035 Uiso 1 1 calc R
C30 C 0.4892(3) 0.64970(13) 0.23447(9) 0.0284(5) Uani 1 1 d .
H30A H 0.4279 0.6006 0.2490 0.043 Uiso 1 1 calc R
H30B H 0.4477 0.6682 0.1974 0.043 Uiso 1 1 calc R
H30C H 0.4587 0.6913 0.2615 0.043 Uiso 1 1 calc R
C65 C 0.4954(4) 0.68308(16) 0.05327(11) 0.0423(6) Uani 1 1 d .
C47 C 0.3427(3) 0.29798(14) 0.53573(10) 0.0310(5) Uani 1 1 d .
H47 H 0.2464 0.3372 0.5432 0.037 Uiso 1 1 calc R
C38 C 0.7669(3) -0.16143(14) 0.34500(10) 0.0340(6) Uani 1 1 d .
H38 H 0.7517 -0.1994 0.3181 0.041 Uiso 1 1 calc R
N8 N 0.3696(3) 0.69544(14) 0.08376(11) 0.0578(7) Uani 1 1 d .
C36 C 0.9467(3) -0.10959(14) 0.41121(10) 0.0351(6) Uani 1 1 d .
H36 H 1.0555 -0.1126 0.4300 0.042 Uiso 1 1 calc R
C37 C 0.9235(3) -0.16551(14) 0.37218(11) 0.0382(6) Uani 1 1 d .
H37 H 1.0159 -0.2064 0.3644 0.046 Uiso 1 1 calc R
C66 C 0.6585(4) 0.6653(2) 0.01501(12) 0.0651(9) Uani 1 1 d .
H66A H 0.7674 0.6647 0.0359 0.098 Uiso 1 1 calc R
H66B H 0.6688 0.7064 -0.0168 0.098 Uiso 1 1 calc R
H66C H 0.6493 0.6126 0.0001 0.098 Uiso 1 1 calc R
N6 N 0.0726(2) -0.00386(11) 0.16416(8) 0.0277(4) Uani 1 1 d .
N5 N 0.1655(2) 0.01506(11) 0.06853(8) 0.0288(4) Uani 1 1 d .
H5A H 0.1213 0.0649 0.0698 0.035 Uiso 1 1 calc R
N4 N 0.2403(2) -0.01179(11) 0.02017(8) 0.0294(4) Uani 1 1 d .
C58 C 0.1570(3) -0.03668(13) 0.11797(9) 0.0251(5) Uani 1 1 d .
O14 O 0.1084(2) 0.15208(10) 0.01226(7) 0.0441(4) Uani 1 1 d .
C59 C 0.2277(3) -0.11546(13) 0.11820(10) 0.0297(5) Uani 1 1 d .
H59 H 0.2871 -0.1367 0.0845 0.036 Uiso 1 1 calc R
C48 C 0.2498(3) 0.03523(14) -0.02735(9) 0.0297(5) Uani 1 1 d .
C57 C 0.1808(3) 0.11893(15) -0.03105(10) 0.0354(6) Uani 1 1 d .
C62 C 0.0536(3) -0.05039(14) 0.21295(10) 0.0319(5) Uani 1 1 d .
H62 H -0.0078 -0.0280 0.2460 0.038 Uiso 1 1 calc R
C60 C 0.2085(3) -0.16155(14) 0.16885(10) 0.0336(6) Uani 1 1 d .
H60 H 0.2562 -0.2155 0.1707 0.040 Uiso 1 1 calc R
C61 C 0.1192(3) -0.12918(14) 0.21744(10) 0.0355(6) Uani 1 1 d .
H61 H 0.1038 -0.1604 0.2527 0.043 Uiso 1 1 calc R
C49 C 0.3368(3) -0.00156(15) -0.07832(10) 0.0357(6) Uani 1 1 d .
C56 C 0.1991(3) 0.16167(17) -0.08684(11) 0.0435(7) Uani 1 1 d .
H56 H 0.1538 0.2158 -0.0910 0.052 Uiso 1 1 calc R
C51 C 0.4919(4) -0.11332(19) -0.12591(13) 0.0582(9) Uani 1 1 d .
H51 H 0.5409 -0.1671 -0.1244 0.070 Uiso 1 1 calc R
C55 C 0.2790(3) 0.12596(19) -0.13271(11) 0.0491(7) Uani 1 1 d .
H55 H 0.2885 0.1563 -0.1685 0.059 Uiso 1 1 calc R
C54 C 0.3507(3) 0.04467(18) -0.13078(11) 0.0429(7) Uani 1 1 d .
C53 C 0.4349(4) 0.0101(2) -0.17978(12) 0.0564(8) Uani 1 1 d .
H53 H 0.4429 0.0410 -0.2153 0.068 Uiso 1 1 calc R
C50 C 0.4075(3) -0.08151(17) -0.07685(12) 0.0457(7) Uani 1 1 d .
H50 H 0.3972 -0.1138 -0.0419 0.055 Uiso 1 1 calc R
C52 C 0.5053(4) -0.0669(2) -0.17760(13) 0.0643(10) Uani 1 1 d .
H52 H 0.5635 -0.0889 -0.2112 0.077 Uiso 1 1 calc R
C63 C 0.1361(3) 0.43068(14) 0.27015(10) 0.0301(5) Uani 1 1 d .
N7 N 0.2565(3) 0.46418(13) 0.28176(9) 0.0448(5) Uani 1 1 d .
C64 C -0.0154(3) 0.38696(16) 0.25444(11) 0.0428(6) Uani 1 1 d .
H64A H 0.0333 0.3397 0.2346 0.064 Uiso 1 1 calc R
H64B H -0.0878 0.4219 0.2292 0.064 Uiso 1 1 calc R
H64C H -0.0939 0.3698 0.2889 0.064 Uiso 1 1 calc R

loop_
_atom_site_aniso_label
_atom_site_aniso_U_11
_atom_site_aniso_U_22
_atom_site_aniso_U_33
_atom_site_aniso_U_23
_atom_site_aniso_U_13
_atom_site_aniso_U_12
O1 0.0228(8) 0.0235(8) 0.0318(9) -0.0043(7) -0.0078(7) 0.0035(6)
O7 0.0300(8) 0.0314(9) 0.0260(9) -0.0056(7) 0.0043(7) -0.0095(7)
O8 0.0321(8) 0.0374(9) 0.0202(8) -0.0032(7) 0.0027(7) -0.0093(7)
O4 0.0258(8) 0.0326(9) 0.0241(8) 0.0000(7) -0.0101(6) -0.0065(7)
O3 0.0309(8) 0.0261(8) 0.0305(9) -0.0046(7) -0.0133(7) 0.0001(7)
O2 0.0261(8) 0.0251(8) 0.0346(9) -0.0055(7) -0.0132(7) 0.0049(7)
O5 0.0236(8) 0.0352(9) 0.0303(9) -0.0027(7) -0.0061(7) -0.0086(7)
O10 0.0444(10) 0.0257(9) 0.0244(8) -0.0001(7) 0.0095(7) 0.0065(7)
O6 0.0286(8) 0.0296(9) 0.0249(8) 0.0004(7) -0.0005(7) -0.0094(7)
O9 0.0393(9) 0.0252(8) 0.0214(8) -0.0039(7) 0.0043(7) -0.0029(7)
O13 0.0275(8) 0.0316(9) 0.0481(10) -0.0100(8) -0.0123(7) 0.0049(7)
O12 0.0478(10) 0.0275(9) 0.0248(9) -0.0010(7) -0.0002(8) 0.0152(7)
O11 0.0458(10) 0.0293(9) 0.0315(9) 0.0018(7) 0.0111(8) 0.0140(8)
N2 0.0201(9) 0.0262(10) 0.0292(10) -0.0033(8) -0.0054(8) 0.0015(8)
N3 0.0255(10) 0.0286(11) 0.0285(10) -0.0043(8) -0.0018(8) 0.0014(8)
N1 0.0218(9) 0.0239(10) 0.0241(10) -0.0008(8) -0.0007(7) -0.0006(8)
C6 0.0186(10) 0.0242(11) 0.0177(11) -0.0005(9) 0.0006(8) -0.0048(9)
C26 0.0173(10) 0.0224(11) 0.0235(11) -0.0059(9) -0.0035(8) -0.0024(8)
C9 0.0168(10) 0.0213(11) 0.0264(12) -0.0074(9) -0.0030(9) -0.0013(8)
C13 0.0189(10) 0.0200(11) 0.0193(11) -0.0052(9) 0.0002(8) 0.0011(8)
C17 0.0282(11) 0.0223(11) 0.0178(11) -0.0028(9) -0.0024(9) 0.0033(9)
C11 0.0194(10) 0.0177(11) 0.0204(11) -0.0049(9) -0.0015(8) 0.0022(8)
C19 0.0204(10) 0.0240(11) 0.0189(11) 0.0017(9) -0.0024(8) 0.0019(9)
C42 0.0254(11) 0.0256(12) 0.0274(12) 0.0003(10) -0.0019(9) -0.0012(10)
C16 0.0254(11) 0.0254(12) 0.0194(11) 0.0011(9) 0.0007(9) -0.0005(9)
C18 0.0239(11) 0.0213(11) 0.0178(11) 0.0017(9) -0.0055(9) 0.0010(9)
C28 0.0229(11) 0.0213(11) 0.0234(11) 0.0006(9) -0.0019(9) -0.0032(9)
C3 0.0209(10) 0.0285(12) 0.0179(11) -0.0023(9) -0.0035(8) -0.0050(9)
C14 0.0224(11) 0.0213(11) 0.0241(11) -0.0022(9) -0.0025(9) -0.0003(9)
C12 0.0177(10) 0.0202(11) 0.0222(11) -0.0067(9) -0.0027(8) -0.0002(8)
C1 0.0198(10) 0.0199(11) 0.0234(11) -0.0016(9) 0.0014(9) 0.0006(8)
C24 0.0291(11) 0.0186(11) 0.0248(12) -0.0019(9) -0.0036(9) 0.0007(9)
C20 0.0226(10) 0.0222(11) 0.0174(11) 0.0017(9) -0.0055(8) 0.0013(9)
C7 0.0189(10) 0.0244(11) 0.0186(11) -0.0031(9) -0.0014(8) -0.0002(9)
C22 0.0292(11) 0.0223(12) 0.0197(11) -0.0027(9) 0.0026(9) -0.0035(9)
C8 0.0200(10) 0.0230(11) 0.0187(11) -0.0039(9) -0.0037(8) 0.0050(9)
C23 0.0279(12) 0.0217(12) 0.0259(12) -0.0049(9) 0.0011(9) 0.0022(9)
C2 0.0181(10) 0.0245(12) 0.0216(11) 0.0024(9) -0.0036(8) 0.0017(9)
C5 0.0170(10) 0.0238(11) 0.0200(11) 0.0008(9) -0.0014(8) 0.0007(8)
C27 0.0235(11) 0.0190(11) 0.0251(12) -0.0044(9) -0.0031(9) -0.0036(9)
C33 0.0230(11) 0.0248(12) 0.0247(12) -0.0003(9) -0.0020(9) -0.0048(9)
C10 0.0194(10) 0.0184(11) 0.0212(11) -0.0027(9) 0.0027(8) -0.0001(8)
C25 0.0200(10) 0.0200(11) 0.0226(11) -0.0045(9) -0.0037(8) -0.0043(8)
C21 0.0276(11) 0.0221(11) 0.0189(11) -0.0024(9) -0.0048(9) -0.0008(9)
C4 0.0188(10) 0.0234(11) 0.0172(11) 0.0007(9) 0.0011(8) -0.0026(8)
C43 0.0236(11) 0.0226(11) 0.0222(11) -0.0006(9) 0.0004(9) -0.0029(9)
C40 0.0394(14) 0.0321(13) 0.0270(13) -0.0071(10) -0.0039(11) -0.0048(11)
C34 0.0229(11) 0.0227(12) 0.0265(12) 0.0015(9) 0.0011(9) -0.0022(9)
C41 0.0314(12) 0.0357(14) 0.0295(13) -0.0054(11) -0.0087(10) -0.0031(11)
C46 0.0415(14) 0.0260(13) 0.0288(13) -0.0058(10) -0.0045(11) -0.0056(11)
C31 0.0259(11) 0.0303(13) 0.0307(13) -0.0017(10) -0.0067(10) 0.0003(10)
C44 0.0239(11) 0.0263(12) 0.0274(12) -0.0011(10) -0.0032(9) 0.0014(9)
C29 0.0217(11) 0.0263(12) 0.0283(12) -0.0025(10) 0.0013(9) -0.0011(9)
C39 0.0298(12) 0.0263(12) 0.0260(12) -0.0007(10) 0.0031(10) -0.0020(10)
C15 0.0259(11) 0.0203(11) 0.0223(11) 0.0005(9) -0.0053(9) -0.0026(9)
C45 0.0288(12) 0.0323(13) 0.0308(13) -0.0035(10) -0.0085(10) -0.0068(10)
C32 0.0237(11) 0.0326(13) 0.0268(12) 0.0000(10) -0.0023(9) -0.0066(10)
C35 0.0254(11) 0.0273(12) 0.0333(13) -0.0018(10) -0.0022(10) -0.0005(10)
C30 0.0266(11) 0.0291(13) 0.0295(13) -0.0031(10) -0.0056(10) 0.0054(10)
C65 0.0459(16) 0.0420(16) 0.0401(16) -0.0084(13) -0.0029(13) -0.0077(13)
C47 0.0326(13) 0.0272(13) 0.0327(13) -0.0065(10) 0.0004(10) 0.0007(10)
C38 0.0400(14) 0.0280(13) 0.0327(14) -0.0065(11) 0.0057(11) -0.0015(11)
N8 0.0537(15) 0.0588(16) 0.0606(16) -0.0227(13) 0.0152(13) -0.0167(12)
C36 0.0251(12) 0.0355(14) 0.0438(15) 0.0012(12) -0.0035(11) 0.0022(10)
C37 0.0372(14) 0.0298(14) 0.0448(15) -0.0019(12) 0.0034(12) 0.0079(11)
C66 0.0492(18) 0.096(3) 0.0502(19) -0.0227(18) 0.0014(14) 0.0105(17)
N6 0.0271(10) 0.0267(10) 0.0292(11) -0.0045(9) -0.0019(8) 0.0005(8)
N5 0.0314(10) 0.0255(10) 0.0292(11) -0.0040(8) -0.0019(8) 0.0024(8)
N4 0.0254(10) 0.0343(11) 0.0292(11) -0.0078(9) -0.0015(8) -0.0029(8)
C58 0.0231(11) 0.0258(12) 0.0272(12) -0.0020(10) -0.0044(9) -0.0042(9)
O14 0.0531(11) 0.0369(10) 0.0400(11) -0.0018(8) 0.0003(9) 0.0079(8)
C59 0.0287(12) 0.0257(13) 0.0352(14) -0.0073(10) -0.0030(10) 0.0011(10)
C48 0.0224(11) 0.0401(14) 0.0276(13) -0.0045(11) -0.0027(10) -0.0072(10)
C57 0.0312(13) 0.0413(15) 0.0344(14) -0.0012(12) -0.0064(11) -0.0033(11)
C62 0.0331(13) 0.0327(14) 0.0304(13) -0.0046(11) -0.0033(10) -0.0031(10)
C60 0.0356(13) 0.0234(13) 0.0424(15) -0.0027(11) -0.0077(11) 0.0009(10)
C61 0.0406(14) 0.0318(14) 0.0341(14) 0.0004(11) -0.0047(11) -0.0042(11)
C49 0.0246(12) 0.0504(16) 0.0347(14) -0.0121(12) -0.0024(10) -0.0156(11)
C56 0.0395(14) 0.0496(17) 0.0410(16) 0.0100(13) -0.0093(12) -0.0069(12)
C51 0.0446(16) 0.066(2) 0.068(2) -0.0411(18) 0.0131(15) -0.0207(15)
C55 0.0405(15) 0.075(2) 0.0327(15) 0.0089(15) -0.0068(12) -0.0183(15)
C54 0.0308(13) 0.067(2) 0.0333(15) -0.0119(14) 0.0008(11) -0.0198(13)
C53 0.0469(17) 0.091(3) 0.0344(16) -0.0184(16) 0.0056(13) -0.0345(17)
C50 0.0392(14) 0.0513(18) 0.0481(17) -0.0201(14) 0.0057(12) -0.0128(13)
C52 0.0493(18) 0.095(3) 0.053(2) -0.044(2) 0.0203(15) -0.0384(18)
C63 0.0303(12) 0.0301(13) 0.0288(13) -0.0038(10) 0.0020(10) 0.0025(10)
N7 0.0390(12) 0.0456(14) 0.0523(14) -0.0155(11) -0.0055(11) -0.0057(11)
C64 0.0292(13) 0.0486(16) 0.0523(17) -0.0094(13) -0.0044(12) -0.0079(12)

loop_
_atom_type_symbol
_atom_type_description
_atom_type_scat_dispersion_real
_atom_type_scat_dispersion_imag
_atom_type_scat_source
C C 0.0033 0.0016 'International Tables Vol C Tables 4.2.6.8 and 6.1.1.4'
H H 0.0000 0.0000 'International Tables Vol C Tables 4.2.6.8 and 6.1.1.4'
O O 0.0106 0.0060 'International Tables Vol C Tables 4.2.6.8 and 6.1.1.4'
N N 0.0061 0.0033 'International Tables Vol C Tables 4.2.6.8 and 6.1.1.4'

loop_
_geom_angle_atom_site_label_1
_geom_angle_atom_site_label_2
_geom_angle_atom_site_label_3
_geom_angle
C1 O1 H1 109.5
C15 O7 H7 109.5
C16 O8 H8 109.5
C8 O4 H4 109.5
C3 O3 H3 109.5
C2 O2 H2 109.5
C9 O5 H5 109.5
C22 O10 H10 109.5
C10 O6 H6 109.5
C17 O9 H9 109.5
C24 O12 H12 109.5
C23 O11 H11 109.5
N1 N2 C43 119.65(17)
N1 N2 H13 120.2
C43 N2 H13 120.2
C47 N3 C43 116.78(18)
N2 N1 C33 119.95(17)
C5 C6 C1 117.22(18)
C5 C6 C28 122.07(18)
C1 C6 C28 120.69(18)
C27 C26 C25 123.08(19)
C27 C26 H26 118.5
C25 C26 H26 118.5
C8 C9 C10 120.78(18)
C8 C9 O5 117.62(18)
C10 C9 O5 121.59(18)
C12 C13 C8 117.28(18)
C12 C13 C7 122.97(17)
C8 C13 C7 119.72(18)
C16 C17 O9 115.64(18)
C16 C17 C18 121.10(19)
O9 C17 C18 123.21(18)
C10 C11 C12 117.24(18)
C10 C11 C14 120.01(17)
C12 C11 C14 122.75(18)
C20 C19 C18 123.16(19)
C20 C19 H19 118.4
C18 C19 H19 118.4
O13 C42 C41 121.15(19)
O13 C42 C33 120.99(19)
C41 C42 C33 117.87(19)
O8 C16 C17 122.92(19)
O8 C16 C15 116.95(18)
C17 C16 C15 120.12(19)
C19 C18 C17 117.24(18)
C19 C18 C21 122.08(18)
C17 C18 C21 120.64(18)
C6 C28 C25 111.20(16)
C6 C28 C32 112.49(17)
C25 C28 C32 112.41(17)
C6 C28 H28 106.8
C25 C28 H28 106.8
C32 C28 H28 106.8
O3 C3 C2 115.08(17)
O3 C3 C4 124.37(18)
C2 C3 C4 120.43(18)
C11 C14 C20 111.87(16)
C11 C14 C30 112.33(17)
C20 C14 C30 112.56(17)
C11 C14 H14 106.5
C20 C14 H14 106.5
C30 C14 H14 106.5
C13 C12 C11 123.20(18)
C13 C12 H17 118.4
C11 C12 H17 118.4
O1 C1 C2 119.63(17)
O1 C1 C6 119.23(18)
C2 C1 C6 121.13(18)
O12 C24 C23 115.28(18)
O12 C24 C25 123.94(18)
C23 C24 C25 120.70(19)
C19 C20 C15 117.49(19)
C19 C20 C14 122.23(18)
C15 C20 C14 120.28(18)
C4 C7 C13 111.15(16)
C4 C7 C29 112.08(16)
C13 C7 C29 113.10(17)
C4 C7 H18 106.7
C13 C7 H18 106.7
C29 C7 H18 106.7
C23 C22 O10 119.13(18)
C23 C22 C27 121.68(19)
O10 C22 C27 119.20(18)
C9 C8 O4 119.58(18)
C9 C8 C13 120.87(18)
O4 C8 C13 119.55(18)
O11 C23 C22 116.79(18)
O11 C23 C24 123.26(19)
C22 C23 C24 119.94(19)
O2 C2 C1 116.54(18)
O2 C2 C3 123.30(18)
C1 C2 C3 120.12(18)
C6 C5 C4 123.42(19)
C6 C5 H20 118.3
C4 C5 H20 118.3
C22 C27 C26 116.89(19)
C22 C27 C21 121.12(18)
C26 C27 C21 121.97(18)
N1 C33 C42 124.11(19)
N1 C33 C34 116.13(18)
C42 C33 C34 119.73(19)
O6 C10 C9 114.76(17)
O6 C10 C11 124.62(18)
C9 C10 C11 120.61(18)
C24 C25 C26 117.64(18)
C24 C25 C28 120.99(18)
C26 C25 C28 121.37(18)
C27 C21 C18 109.77(16)
C27 C21 C31 112.82(17)
C18 C21 C31 113.24(17)
C27 C21 H21 106.9
C18 C21 H21 106.9
C31 C21 H21 106.9
C5 C4 C3 117.63(19)
C5 C4 C7 121.51(17)
C3 C4 C7 120.86(18)
N3 C43 C44 124.10(19)
N3 C43 N2 113.65(18)
C44 C43 N2 122.25(19)
C41 C40 C39 123.0(2)
C41 C40 H40 118.5
C39 C40 H40 118.5
C35 C34 C39 118.8(2)
C35 C34 C33 122.11(19)
C39 C34 C33 119.12(19)
C40 C41 C42 121.1(2)
C40 C41 H41 119.4
C42 C41 H41 119.4
C47 C46 C45 118.0(2)
C47 C46 H46 121.0
C45 C46 H46 121.0
C21 C31 H31A 109.5
C21 C31 H31B 109.5
H31A C31 H31B 109.5
C21 C31 H31C 109.5
H31A C31 H31C 109.5
H31B C31 H31C 109.5
C45 C44 C43 117.4(2)
C45 C44 H44 121.3
C43 C44 H44 121.3
C7 C29 H29A 109.5
C7 C29 H29B 109.5
H29A C29 H29B 109.5
C7 C29 H29C 109.5
H29A C29 H29C 109.5
H29B C29 H29C 109.5
C38 C39 C34 119.9(2)
C38 C39 C40 121.1(2)
C34 C39 C40 119.1(2)
O7 C15 C16 119.58(18)
O7 C15 C20 119.55(18)
C16 C15 C20 120.86(19)
C44 C45 C46 119.9(2)
C44 C45 H45 120.0
C46 C45 H45 120.0
C28 C32 H32A 109.5
C28 C32 H32B 109.5
H32A C32 H32B 109.5
C28 C32 H32C 109.5
H32A C32 H32C 109.5
H32B C32 H32C 109.5
C36 C35 C34 119.9(2)
C36 C35 H35 120.0
C34 C35 H35 120.0
C14 C30 H30A 109.5
C14 C30 H30B 109.5
H30A C30 H30B 109.5
C14 C30 H30C 109.5
H30A C30 H30C 109.5
H30B C30 H30C 109.5
N8 C65 C66 178.5(3)
N3 C47 C46 123.7(2)
N3 C47 H47 118.1
C46 C47 H47 118.1
C37 C38 C39 120.7(2)
C37 C38 H38 119.6
C39 C38 H38 119.6
C35 C36 C37 121.1(2)
C35 C36 H36 119.5
C37 C36 H36 119.5
C38 C37 C36 119.7(2)
C38 C37 H37 120.2
C36 C37 H37 120.2
C65 C66 H66A 109.5
C65 C66 H66B 109.5
H66A C66 H66B 109.5
C65 C66 H66C 109.5
H66A C66 H66C 109.5
H66B C66 H66C 109.5
C58 N6 C62 117.57(19)
N4 N5 C58 119.06(18)
N4 N5 H5A 120.5
C58 N5 H5A 120.5
N5 N4 C48 120.70(19)
N6 C58 C59 123.6(2)
N6 C58 N5 113.88(19)
C59 C58 N5 122.5(2)
C60 C59 C58 117.7(2)
C60 C59 H59 121.2
C58 C59 H59 121.2
N4 C48 C49 115.5(2)
N4 C48 C57 124.2(2)
C49 C48 C57 120.3(2)
O14 C57 C56 121.5(2)
O14 C57 C48 121.3(2)
C56 C57 C48 117.2(2)
N6 C62 C61 123.1(2)
N6 C62 H62 118.5
C61 C62 H62 118.5
C59 C60 C61 119.9(2)
C59 C60 H60 120.0
C61 C60 H60 120.0
C62 C61 C60 118.1(2)
C62 C61 H61 120.9
C60 C61 H61 120.9
C50 C49 C54 118.7(2)
C50 C49 C48 122.4(2)
C54 C49 C48 118.8(2)
C55 C56 C57 121.0(3)
C55 C56 H56 119.5
C57 C56 H56 119.5
C50 C51 C52 120.3(3)
C50 C51 H51 119.9
C52 C51 H51 119.9
C56 C55 C54 123.6(3)
C56 C55 H55 118.2
C54 C55 H55 118.2
C53 C54 C49 119.2(3)
C53 C54 C55 121.6(3)
C49 C54 C55 119.1(2)
C52 C53 C54 121.4(3)
C52 C53 H53 119.3
C54 C53 H53 119.3
C51 C50 C49 120.4(3)
C51 C50 H50 119.8
C49 C50 H50 119.8
C53 C52 C51 119.9(3)
C53 C52 H52 120.1
C51 C52 H52 120.1
N7 C63 C64 178.8(3)
C63 C64 H64A 109.5
C63 C64 H64B 109.5
H64A C64 H64B 109.5
C63 C64 H64C 109.5
H64A C64 H64C 109.5
H64B C64 H64C 109.5

loop_
_geom_bond_atom_site_label_1
_geom_bond_atom_site_label_2
_geom_bond_distance
O1 C1 1.382(2)
O1 H1 0.8400
O7 C15 1.382(2)
O7 H7 0.8400
O8 C16 1.373(2)
O8 H8 0.8400
O4 C8 1.385(2)
O4 H4 0.8400
O3 C3 1.388(2)
O3 H3 0.8400
O2 C2 1.367(2)
O2 H2 0.8400
O5 C9 1.385(2)
O5 H5 0.8400
O10 C22 1.391(2)
O10 H10 0.8400
O6 C10 1.380(2)
O6 H6 0.8400
O9 C17 1.390(2)
O9 H9 0.8400
O13 C42 1.253(2)
O12 C24 1.377(2)
O12 H12 0.8400
O11 C23 1.362(2)
O11 H11 0.8400
N2 N1 1.313(2)
N2 C43 1.398(3)
N2 H13 0.8800
N3 C47 1.338(3)
N3 C43 1.338(3)
N1 C33 1.323(3)
C6 C5 1.390(3)
C6 C1 1.394(3)
C6 C28 1.529(3)
C26 C27 1.395(3)
C26 C25 1.397(3)
C26 H26 0.9500
C9 C8 1.382(3)
C9 C10 1.382(3)
C13 C12 1.393(3)
C13 C8 1.395(3)
C13 C7 1.532(3)
C17 C16 1.386(3)
C17 C18 1.398(3)
C11 C10 1.397(3)
C11 C12 1.402(3)
C11 C14 1.525(3)
C19 C20 1.395(3)
C19 C18 1.396(3)
C19 H19 0.9500
C42 C41 1.448(3)
C42 C33 1.458(3)
C16 C15 1.388(3)
C18 C21 1.525(3)
C28 C25 1.531(3)
C28 C32 1.539(3)
C28 H28 1.0000
C3 C2 1.390(3)
C3 C4 1.398(3)
C14 C20 1.527(3)
C14 C30 1.530(3)
C14 H14 1.0000
C12 H17 0.9500
C1 C2 1.389(3)
C24 C23 1.387(3)
C24 C25 1.395(3)
C20 C15 1.397(3)
C7 C4 1.526(3)
C7 C29 1.534(3)
C7 H18 1.0000
C22 C23 1.383(3)
C22 C27 1.394(3)
C5 C4 1.392(3)
C5 H20 0.9500
C27 C21 1.524(3)
C33 C34 1.470(3)
C21 C31 1.533(3)
C21 H21 1.0000
C43 C44 1.387(3)
C40 C41 1.346(3)
C40 C39 1.444(3)
C40 H40 0.9500
C34 C35 1.401(3)
C34 C39 1.412(3)
C41 H41 0.9500
C46 C47 1.378(3)
C46 C45 1.384(3)
C46 H46 0.9500
C31 H31A 0.9800
C31 H31B 0.9800
C31 H31C 0.9800
C44 C45 1.377(3)
C44 H44 0.9500
C29 H29A 0.9800
C29 H29B 0.9800
C29 H29C 0.9800
C39 C38 1.398(3)
C45 H45 0.9500
C32 H32A 0.9800
C32 H32B 0.9800
C32 H32C 0.9800
C35 C36 1.384(3)
C35 H35 0.9500
C30 H30A 0.9800
C30 H30B 0.9800
C30 H30C 0.9800
C65 N8 1.128(3)
C65 C66 1.451(4)
C47 H47 0.9500
C38 C37 1.369(3)
C38 H38 0.9500
C36 C37 1.390(3)
C36 H36 0.9500
C37 H37 0.9500
C66 H66A 0.9800
C66 H66B 0.9800
C66 H66C 0.9800
N6 C58 1.336(3)
N6 C62 1.341(3)
N5 N4 1.313(2)
N5 C58 1.399(3)
N5 H5A 0.8800
N4 C48 1.319(3)
C58 C59 1.390(3)
O14 C57 1.254(3)
C59 C60 1.372(3)
C59 H59 0.9500
C48 C49 1.463(3)
C48 C57 1.463(3)
C57 C56 1.448(3)
C62 C61 1.379(3)
C62 H62 0.9500
C60 C61 1.391(3)
C60 H60 0.9500
C61 H61 0.9500
C49 C50 1.408(4)
C49 C54 1.408(3)
C56 C55 1.341(4)
C56 H56 0.9500
C51 C50 1.383(4)
C51 C52 1.395(4)
C51 H51 0.9500
C55 C54 1.431(4)
C55 H55 0.9500
C54 C53 1.402(4)
C53 C52 1.360(4)
C53 H53 0.9500
C50 H50 0.9500
C52 H52 0.9500
C63 N7 1.138(3)
C63 C64 1.455(3)
C64 H64A 0.9800
C64 H64B 0.9800
C64 H64C 0.9800

loop_
_geom_torsion_atom_site_label_1
_geom_torsion_atom_site_label_2
_geom_torsion_atom_site_label_3
_geom_torsion_atom_site_label_4
_geom_torsion
C43 N2 N1 C33 -176.69(18)
O9 C17 C16 O8 -1.6(3)
C18 C17 C16 O8 -179.13(19)
O9 C17 C16 C15 179.29(18)
C18 C17 C16 C15 1.7(3)
C20 C19 C18 C17 0.2(3)
C20 C19 C18 C21 177.96(18)
C16 C17 C18 C19 -1.0(3)
O9 C17 C18 C19 -178.39(18)
C16 C17 C18 C21 -178.81(18)
O9 C17 C18 C21 3.8(3)
C5 C6 C28 C25 87.3(2)
C1 C6 C28 C25 -91.3(2)
C5 C6 C28 C32 -39.8(3)
C1 C6 C28 C32 141.58(19)
C10 C11 C14 C20 93.4(2)
C12 C11 C14 C20 -86.6(2)
C10 C11 C14 C30 -138.84(19)
C12 C11 C14 C30 41.1(3)
C8 C13 C12 C11 -0.2(3)
C7 C13 C12 C11 -178.19(18)
C10 C11 C12 C13 1.2(3)
C14 C11 C12 C13 -178.75(18)
C5 C6 C1 O1 179.85(17)
C28 C6 C1 O1 -1.4(3)
C5 C6 C1 C2 1.3(3)
C28 C6 C1 C2 -179.98(18)
C18 C19 C20 C15 -0.1(3)
C18 C19 C20 C14 179.28(18)
C11 C14 C20 C19 88.2(2)
C30 C14 C20 C19 -39.4(3)
C11 C14 C20 C15 -92.4(2)
C30 C14 C20 C15 140.00(19)
C12 C13 C7 C4 85.8(2)
C8 C13 C7 C4 -92.1(2)
C12 C13 C7 C29 -41.3(3)
C8 C13 C7 C29 140.76(19)
C10 C9 C8 O4 179.15(18)
O5 C9 C8 O4 0.2(3)
C10 C9 C8 C13 -0.2(3)
O5 C9 C8 C13 -179.15(18)
C12 C13 C8 C9 -0.4(3)
C7 C13 C8 C9 177.73(18)
C12 C13 C8 O4 -179.71(17)
C7 C13 C8 O4 -1.6(3)
O10 C22 C23 O11 1.1(3)
C27 C22 C23 O11 -178.79(19)
O10 C22 C23 C24 -178.42(19)
C27 C22 C23 C24 1.7(3)
O12 C24 C23 O11 -2.0(3)
C25 C24 C23 O11 -178.89(19)
O12 C24 C23 C22 177.52(18)
C25 C24 C23 C22 0.6(3)
O1 C1 C2 O2 -3.4(3)
C6 C1 C2 O2 175.19(18)
O1 C1 C2 C3 178.92(18)
C6 C1 C2 C3 -2.5(3)
O3 C3 C2 O2 1.1(3)
C4 C3 C2 O2 -174.99(18)
O3 C3 C2 C1 178.69(18)
C4 C3 C2 C1 2.6(3)
C1 C6 C5 C4 -0.1(3)
C28 C6 C5 C4 -178.84(18)
C23 C22 C27 C26 -1.8(3)
O10 C22 C27 C26 178.27(17)
C23 C22 C27 C21 177.06(19)
O10 C22 C27 C21 -2.9(3)
C25 C26 C27 C22 -0.3(3)
C25 C26 C27 C21 -179.13(18)
N2 N1 C33 C42 1.1(3)
N2 N1 C33 C34 179.08(17)
O13 C42 C33 N1 -5.6(3)
C41 C42 C33 N1 174.7(2)
O13 C42 C33 C34 176.49(19)
C41 C42 C33 C34 -3.2(3)
C8 C9 C10 O6 -179.92(18)
O5 C9 C10 O6 -1.0(3)
C8 C9 C10 C11 1.3(3)
O5 C9 C10 C11 -179.80(18)
C12 C11 C10 O6 179.59(18)
C14 C11 C10 O6 -0.4(3)
C12 C11 C10 C9 -1.8(3)
C14 C11 C10 C9 178.21(18)
O12 C24 C25 C26 -179.19(18)
C23 C24 C25 C26 -2.6(3)
O12 C24 C25 C28 0.7(3)
C23 C24 C25 C28 177.28(19)
C27 C26 C25 C24 2.4(3)
C27 C26 C25 C28 -177.44(18)
C6 C28 C25 C24 89.3(2)
C32 C28 C25 C24 -143.56(19)
C6 C28 C25 C26 -90.8(2)
C32 C28 C25 C26 36.3(3)
C22 C27 C21 C18 -90.3(2)
C26 C27 C21 C18 88.5(2)
C22 C27 C21 C31 142.41(19)
C26 C27 C21 C31 -38.8(3)
C19 C18 C21 C27 -88.2(2)
C17 C18 C21 C27 89.5(2)
C19 C18 C21 C31 38.9(3)
C17 C18 C21 C31 -143.42(19)
C6 C5 C4 C3 0.2(3)
C6 C5 C4 C7 -179.42(18)
O3 C3 C4 C5 -177.14(18)
C2 C3 C4 C5 -1.4(3)
O3 C3 C4 C7 2.5(3)
C2 C3 C4 C7 178.21(18)
C13 C7 C4 C5 -87.8(2)
C29 C7 C4 C5 39.8(3)
C13 C7 C4 C3 92.6(2)
C29 C7 C4 C3 -139.80(19)
C47 N3 C43 C44 -2.3(3)
C47 N3 C43 N2 177.80(18)
N1 N2 C43 N3 179.30(17)
N1 N2 C43 C44 -0.6(3)
N1 C33 C34 C35 4.2(3)
C42 C33 C34 C35 -177.8(2)
N1 C33 C34 C39 -176.99(19)
C42 C33 C34 C39 1.1(3)
C39 C40 C41 C42 -1.7(3)
O13 C42 C41 C40 -176.1(2)
C33 C42 C41 C40 3.5(3)
N3 C43 C44 C45 1.4(3)
N2 C43 C44 C45 -178.75(19)
C35 C34 C39 C38 0.1(3)
C33 C34 C39 C38 -178.82(19)
C35 C34 C39 C40 179.7(2)
C33 C34 C39 C40 0.8(3)
C41 C40 C39 C38 179.1(2)
C41 C40 C39 C34 -0.5(3)
O8 C16 C15 O7 0.1(3)
C17 C16 C15 O7 179.28(18)
O8 C16 C15 C20 179.20(18)
C17 C16 C15 C20 -1.6(3)
C19 C20 C15 O7 179.90(17)
C14 C20 C15 O7 0.5(3)
C19 C20 C15 C16 0.8(3)
C14 C20 C15 C16 -178.59(19)
C43 C44 C45 C46 0.9(3)
C47 C46 C45 C44 -2.1(3)
C39 C34 C35 C36 -0.6(3)
C33 C34 C35 C36 178.3(2)
C43 N3 C47 C46 1.0(3)
C45 C46 C47 N3 1.1(3)
C34 C39 C38 C37 0.5(3)
C40 C39 C38 C37 -179.1(2)
C34 C35 C36 C37 0.5(3)
C39 C38 C37 C36 -0.6(4)
C35 C36 C37 C38 0.0(4)
C58 N5 N4 C48 179.68(18)
C62 N6 C58 C59 -0.9(3)
C62 N6 C58 N5 177.94(17)
N4 N5 C58 N6 -177.80(17)
N4 N5 C58 C59 1.1(3)
N6 C58 C59 C60 0.1(3)
N5 C58 C59 C60 -178.63(19)
N5 N4 C48 C49 179.77(18)
N5 N4 C48 C57 0.0(3)
N4 C48 C57 O14 0.9(3)
C49 C48 C57 O14 -178.9(2)
N4 C48 C57 C56 -178.9(2)
C49 C48 C57 C56 1.4(3)
C58 N6 C62 C61 0.9(3)
C58 C59 C60 C61 0.6(3)
N6 C62 C61 C60 -0.2(3)
C59 C60 C61 C62 -0.6(3)
N4 C48 C49 C50 -0.6(3)
C57 C48 C49 C50 179.1(2)
N4 C48 C49 C54 179.51(19)
C57 C48 C49 C54 -0.7(3)
O14 C57 C56 C55 179.1(2)
C48 C57 C56 C55 -1.2(3)
C57 C56 C55 C54 0.2(4)
C50 C49 C54 C53 -0.2(3)
C48 C49 C54 C53 179.6(2)
C50 C49 C54 C55 179.9(2)
C48 C49 C54 C55 -0.2(3)
C56 C55 C54 C53 -179.4(2)
C56 C55 C54 C49 0.5(4)
C49 C54 C53 C52 -0.8(4)
C55 C54 C53 C52 179.0(2)
C52 C51 C50 C49 -1.0(4)
C54 C49 C50 C51 1.1(3)
C48 C49 C50 C51 -178.7(2)
C54 C53 C52 C51 1.0(4)
C50 C51 C52 C53 -0.1(4)
